data_4349250
loop_
_publ_author_name
'Arlt, S\"oren'
'Harloff, J\"org'
'Schulz, Axel'
'Stoffers, Alrik'
'Villinger, Alexander'

_publ_section_title
;
 Cyanido Antimonate(III) and Bismuthate(III) Anions.
;
_journal_issue 23
_journal_name_full 'Inorganic chemistry'
_journal_page_first 12321
_journal_page_last 12328
_journal_paper_doi 10.1021/acs.inorgchem.6b02174
_journal_volume 55
_journal_year 2016
_chemical_formula_moiety '3(C36 H30 N P2 +), C6 Bi N6 3-'
_chemical_formula_sum 'C114 H90 Bi N9 P6'
_chemical_formula_weight 1980.74
_space_group_crystal_system orthorhombic
_space_group_IT_number 33
_space_group_name_Hall 'P 2c -2n'
_space_group_name_H-M_alt 'P n a 21'
_atom_sites_solution_hydrogens geom
_audit_creation_method SHELXL-2013
_cell_angle_alpha 90
_cell_angle_beta 90
_cell_angle_gamma 90
_cell_formula_units_Z 4
_cell_length_a 19.0495(7)
_cell_length_b 20.7536(8)
_cell_length_c 24.2348(8)
_cell_measurement_reflns_used 9981
_cell_measurement_temperature 123(2)
_cell_measurement_theta_max 26.04
_cell_measurement_theta_min 2.22
_cell_volume 9581.1(6)
_computing_cell_refinement 'Bruker Apex V7.51A'
_computing_data_collection 'Bruker Apex V7.51A'
_computing_data_reduction 'Bruker SAINT'
_computing_molecular_graphics 'ORTEP-3v2.01 (Farrugia, 1997)'
_computing_publication_material SHELXL-2013
_computing_structure_refinement 'SHELXL-2013 (Sheldrick, 2013)'
_computing_structure_solution 'SHELXS-2013 (Sheldrick, 2013)'
_diffrn_ambient_temperature 123(2)
_diffrn_measured_fraction_theta_full 0.999
_diffrn_measured_fraction_theta_max 0.998
_diffrn_measurement_device_type 'Bruker Apex Kappa II-CCD-diffractometer'
_diffrn_measurement_method 'phi and omega scans'
_diffrn_radiation_monochromator graphite
_diffrn_radiation_source 'sealed tube'
_diffrn_radiation_type MoK\a
_diffrn_radiation_wavelength 0.71073
_diffrn_reflns_av_R_equivalents 0.1085
_diffrn_reflns_av_unetI/netI 0.0974
_diffrn_reflns_Laue_measured_fraction_full 0.999
_diffrn_reflns_Laue_measured_fraction_max 0.998
_diffrn_reflns_limit_h_max 29
_diffrn_reflns_limit_h_min -29
_diffrn_reflns_limit_k_max 32
_diffrn_reflns_limit_k_min -32
_diffrn_reflns_limit_l_max 37
_diffrn_reflns_limit_l_min -37
_diffrn_reflns_number 184982
_diffrn_reflns_point_group_measured_fraction_full 0.999
_diffrn_reflns_point_group_measured_fraction_max 0.998
_diffrn_reflns_theta_full 25.242
_diffrn_reflns_theta_max 33.654
_diffrn_reflns_theta_min 0.840
_exptl_absorpt_coefficient_mu 1.996
_exptl_absorpt_correction_T_max 0.7466
_exptl_absorpt_correction_T_min 0.6379
_exptl_absorpt_correction_type multi-scan
_exptl_absorpt_process_details '(SADABS; Sheldrick, 2004)'
_exptl_crystal_colour colourless
_exptl_crystal_density_diffrn 1.373
_exptl_crystal_description block
_exptl_crystal_F_000 4040
_exptl_crystal_size_max 0.270
_exptl_crystal_size_mid 0.180
_exptl_crystal_size_min 0.090
_refine_diff_density_max 2.555
_refine_diff_density_min -1.375
_refine_diff_density_rms 0.106
_refine_ls_abs_structure_details
;
 Flack x determined using 10027 quotients [(I+)-(I-)]/[(I+)+(I-)]
 (Parsons and Flack (2004), Acta Cryst. A60, s61).
;
_refine_ls_abs_structure_Flack -0.002(2)
_refine_ls_extinction_method none
_refine_ls_goodness_of_fit_ref 1.008
_refine_ls_hydrogen_treatment constr
_refine_ls_matrix_type full
_refine_ls_number_parameters 1172
_refine_ls_number_reflns 37800
_refine_ls_number_restraints 1
_refine_ls_restrained_S_all 1.008
_refine_ls_R_factor_all 0.0939
_refine_ls_R_factor_gt 0.0489
_refine_ls_shift/su_max 0.002
_refine_ls_shift/su_mean 0.000
_refine_ls_structure_factor_coef Fsqd
_refine_ls_weighting_details 'w=1/[\s^2^(Fo^2^)+(0.0356P)^2^] where P=(Fo^2^+2Fc^2^)/3'
_refine_ls_weighting_scheme calc
_refine_ls_wR_factor_gt 0.0887
_refine_ls_wR_factor_ref 0.1037
_reflns_Friedel_coverage 0.961
_reflns_Friedel_fraction_full 1.000
_reflns_Friedel_fraction_max 0.998
_reflns_number_gt 25633
_reflns_number_total 37800
_reflns_threshold_expression 'I > 2\s(I)'
_cod_data_source_file ic6b02174_si_002.cif
_cod_data_source_block av_as969_475_PNP_3_BiCN6
_cod_database_code 4349250
_shelx_space_group_comment
;
The symmetry employed for this shelxl refinement is uniquely defined
by the following loop, which should always be used as a source of
symmetry information in preference to the above space-group names.
They are only intended as comments.
;
_shelx_estimated_absorpt_t_min 0.615
_shelx_estimated_absorpt_t_max 0.841
_shelxl_version_number 2013-4

loop_
_space_group_symop_operation_xyz
'x, y, z'
'-x, -y, z+1/2'
'x+1/2, -y+1/2, z'
'-x+1/2, y+1/2, z+1/2'

loop_
_atom_site_label
_atom_site_type_symbol
_atom_site_fract_x
_atom_site_fract_y
_atom_site_fract_z
_atom_site_U_iso_or_equiv
_atom_site_adp_type
_atom_site_occupancy
_atom_site_site_symmetry_order
_atom_site_calc_flag
_atom_site_refinement_flags_posn
_atom_site_refinement_flags_adp
Bi1 Bi 0.26163(2) 0.46995(2) 0.99997(2) 0.02269(4) Uani 1 1 d . .
N1 N 0.2933(3) 0.4714(3) 0.8533(2) 0.0366(12) Uani 1 1 d . .
N2 N 0.1303(2) 0.3609(3) 0.9640(2) 0.0336(11) Uani 1 1 d . .
N3 N 0.3592(3) 0.3101(3) 1.0166(2) 0.0420(14) Uani 1 1 d . .
N4 N 0.1984(3) 0.4683(3) 1.1445(2) 0.0358(12) Uani 1 1 d . .
N5 N 0.3976(3) 0.6074(2) 1.0047(3) 0.0435(12) Uani 1 1 d . .
N6 N 0.1312(3) 0.5897(3) 0.9776(2) 0.0359(12) Uani 1 1 d . .
P1 P 0.02875(7) 0.81274(7) 0.70156(5) 0.0198(3) Uani 1 1 d . .
P2 P 0.13006(7) 0.70837(7) 0.72074(5) 0.0202(3) Uani 1 1 d . .
N7 N 0.1030(2) 0.7797(2) 0.71023(18) 0.0237(10) Uani 1 1 d . .
C1 C 0.2833(3) 0.4705(3) 0.8996(2) 0.0295(12) Uani 1 1 d . .
C2 C 0.1711(3) 0.3987(3) 0.9763(2) 0.0267(12) Uani 1 1 d . .
C3 C 0.3271(3) 0.3557(3) 1.0094(3) 0.0377(15) Uani 1 1 d . .
C4 C 0.2069(3) 0.4656(3) 1.0989(2) 0.0288(12) Uani 1 1 d . .
C5 C 0.3501(3) 0.5775(3) 1.0002(4) 0.0391(12) Uani 1 1 d . .
C6 C 0.1734(3) 0.5511(3) 0.9830(2) 0.0311(13) Uani 1 1 d . .
C7 C -0.0078(3) 0.8387(3) 0.7670(2) 0.0228(11) Uani 1 1 d . .
C8 C 0.0238(3) 0.8204(3) 0.8159(2) 0.0305(13) Uani 1 1 d . .
H8 H 0.0643 0.7937 0.8156 0.037 Uiso 1 1 calc R U
C9 C -0.0048(3) 0.8417(4) 0.8654(2) 0.0412(17) Uani 1 1 d . .
H9 H 0.0161 0.8288 0.8992 0.049 Uiso 1 1 calc R U
C10 C -0.0624(4) 0.8809(3) 0.8662(3) 0.0415(17) Uani 1 1 d . .
H10 H -0.0811 0.8951 0.9004 0.050 Uiso 1 1 calc R U
C11 C -0.0936(4) 0.8999(3) 0.8172(3) 0.0424(16) Uani 1 1 d . .
H11 H -0.1330 0.9280 0.8179 0.051 Uiso 1 1 calc R U
C12 C -0.0676(3) 0.8781(3) 0.7674(3) 0.0325(14) Uani 1 1 d . .
H12 H -0.0901 0.8896 0.7338 0.039 Uiso 1 1 calc R U
C13 C 0.0393(3) 0.8839(3) 0.66005(19) 0.0216(10) Uani 1 1 d . .
C14 C 0.1044(3) 0.9141(3) 0.6554(2) 0.0248(11) Uani 1 1 d . .
H14 H 0.1449 0.8959 0.6723 0.030 Uiso 1 1 calc R U
C15 C 0.1092(3) 0.9712(3) 0.6259(2) 0.0305(13) Uani 1 1 d . .
H15 H 0.1533 0.9922 0.6224 0.037 Uiso 1 1 calc R U
C16 C 0.0510(4) 0.9978(3) 0.6017(2) 0.0344(14) Uani 1 1 d . .
H16 H 0.0548 1.0375 0.5824 0.041 Uiso 1 1 calc R U
C17 C -0.0133(3) 0.9673(3) 0.6051(2) 0.0328(13) Uani 1 1 d . .
H17 H -0.0532 0.9853 0.5873 0.039 Uiso 1 1 calc R U
C18 C -0.0192(3) 0.9106(3) 0.6343(2) 0.0261(11) Uani 1 1 d . .
H18 H -0.0634 0.8896 0.6370 0.031 Uiso 1 1 calc R U
C19 C -0.0369(3) 0.7657(3) 0.6672(2) 0.0253(11) Uani 1 1 d . .
C20 C -0.0305(3) 0.7572(3) 0.6100(2) 0.0300(12) Uani 1 1 d . .
H20 H 0.0075 0.7763 0.5907 0.036 Uiso 1 1 calc R U
C21 C -0.0795(3) 0.7209(3) 0.5818(3) 0.0404(16) Uani 1 1 d . .
H21 H -0.0761 0.7163 0.5429 0.048 Uiso 1 1 calc R U
C22 C -0.1336(4) 0.6913(3) 0.6102(3) 0.0444(17) Uani 1 1 d . .
H22 H -0.1665 0.6655 0.5907 0.053 Uiso 1 1 calc R U
C23 C -0.1404(3) 0.6988(3) 0.6666(3) 0.0408(16) Uani 1 1 d . .
H23 H -0.1774 0.6781 0.6860 0.049 Uiso 1 1 calc R U
C24 C -0.0921(3) 0.7373(3) 0.6949(3) 0.0319(13) Uani 1 1 d . .
H24 H -0.0972 0.7439 0.7335 0.038 Uiso 1 1 calc R U
C25 C 0.1815(3) 0.7047(3) 0.7831(2) 0.0233(11) Uani 1 1 d . .
C26 C 0.1873(3) 0.6487(3) 0.8139(2) 0.0325(13) Uani 1 1 d . .
H26 H 0.1594 0.6122 0.8052 0.039 Uiso 1 1 calc R U
C27 C 0.2345(4) 0.6466(5) 0.8577(3) 0.041(2) Uani 1 1 d . .
H27 H 0.2389 0.6083 0.8788 0.049 Uiso 1 1 calc R U
C28 C 0.2748(3) 0.6993(4) 0.8709(2) 0.0397(17) Uani 1 1 d . .
H28 H 0.3065 0.6976 0.9011 0.048 Uiso 1 1 calc R U
C29 C 0.2690(3) 0.7549(4) 0.8399(3) 0.0339(15) Uani 1 1 d . .
H29 H 0.2976 0.7910 0.8485 0.041 Uiso 1 1 calc R U
C30 C 0.2220(3) 0.7588(3) 0.7963(2) 0.0287(12) Uani 1 1 d . .
H30 H 0.2173 0.7975 0.7757 0.034 Uiso 1 1 calc R U
C31 C 0.0628(3) 0.6488(3) 0.7242(2) 0.0217(10) Uani 1 1 d . .
C32 C 0.0438(3) 0.6151(3) 0.6768(2) 0.0269(12) Uani 1 1 d . .
H32 H 0.0711 0.6196 0.6442 0.032 Uiso 1 1 calc R U
C33 C -0.0149(3) 0.5750(3) 0.6766(3) 0.0306(13) Uani 1 1 d . .
H33 H -0.0279 0.5525 0.6440 0.037 Uiso 1 1 calc R U
C34 C -0.0542(3) 0.5683(3) 0.7243(2) 0.0322(13) Uani 1 1 d . .
H34 H -0.0942 0.5410 0.7243 0.039 Uiso 1 1 calc R U
C35 C -0.0357(3) 0.6010(3) 0.7724(2) 0.0320(13) Uani 1 1 d . .
H35 H -0.0625 0.5955 0.8051 0.038 Uiso 1 1 calc R U
C36 C 0.0221(3) 0.6417(3) 0.7721(2) 0.0312(13) Uani 1 1 d . .
H36 H 0.0343 0.6648 0.8046 0.037 Uiso 1 1 calc R U
C37 C 0.1898(3) 0.6852(3) 0.6676(2) 0.0228(11) Uani 1 1 d . .
C38 C 0.1962(3) 0.7218(3) 0.6202(2) 0.0282(12) Uani 1 1 d . .
H38 H 0.1667 0.7581 0.6147 0.034 Uiso 1 1 calc R U
C39 C 0.2460(3) 0.7053(4) 0.5806(3) 0.0375(19) Uani 1 1 d . .
H39 H 0.2507 0.7302 0.5479 0.045 Uiso 1 1 calc R U
C40 C 0.2886(3) 0.6522(4) 0.5892(3) 0.0431(18) Uani 1 1 d . .
H40 H 0.3233 0.6415 0.5625 0.052 Uiso 1 1 calc R U
C41 C 0.2816(3) 0.6145(3) 0.6361(3) 0.0417(16) Uani 1 1 d . .
H41 H 0.3107 0.5778 0.6411 0.050 Uiso 1 1 calc R U
C42 C 0.2326(3) 0.6302(3) 0.6754(3) 0.0336(14) Uani 1 1 d . .
H42 H 0.2274 0.6044 0.7075 0.040 Uiso 1 1 calc R U
P3 P 0.32485(7) 0.45585(6) 0.45901(5) 0.0175(3) Uani 1 1 d . .
P4 P 0.19367(7) 0.45417(6) 0.52783(5) 0.0172(3) Uani 1 1 d . .
N8 N 0.26172(18) 0.47777(17) 0.4967(4) 0.0225(9) Uani 1 1 d . .
C43 C 0.3938(2) 0.5143(3) 0.46538(19) 0.0181(10) Uani 1 1 d . .
C44 C 0.3735(3) 0.5784(3) 0.4710(2) 0.0235(11) Uani 1 1 d . .
H44 H 0.3250 0.5892 0.4727 0.028 Uiso 1 1 calc R U
C45 C 0.4235(3) 0.6263(3) 0.4742(2) 0.0330(14) Uani 1 1 d . .
H45 H 0.4095 0.6699 0.4786 0.040 Uiso 1 1 calc R U
C46 C 0.4939(3) 0.6110(3) 0.4710(3) 0.0382(16) Uani 1 1 d . .
H46 H 0.5282 0.6441 0.4736 0.046 Uiso 1 1 calc R U
C47 C 0.5145(3) 0.5481(4) 0.4643(3) 0.0400(17) Uani 1 1 d . .
H47 H 0.5630 0.5379 0.4621 0.048 Uiso 1 1 calc R U
C48 C 0.4649(3) 0.4992(3) 0.4606(2) 0.0271(12) Uani 1 1 d . .
H48 H 0.4792 0.4558 0.4549 0.032 Uiso 1 1 calc R U
C49 C 0.3002(3) 0.4566(3) 0.3874(2) 0.0246(12) Uani 1 1 d . .
C50 C 0.3533(4) 0.4508(4) 0.3472(2) 0.0454(19) Uani 1 1 d . .
H50 H 0.4006 0.4436 0.3580 0.054 Uiso 1 1 calc R U
C51 C 0.3362(4) 0.4557(4) 0.2922(3) 0.055(2) Uani 1 1 d . .
H51 H 0.3719 0.4529 0.2650 0.066 Uiso 1 1 calc R U
C52 C 0.2655(5) 0.4650(4) 0.2760(3) 0.051(2) Uani 1 1 d . .
H52 H 0.2531 0.4662 0.2381 0.061 Uiso 1 1 calc R U
C53 C 0.2156(4) 0.4723(4) 0.3156(3) 0.0420(17) Uani 1 1 d . .
H53 H 0.1684 0.4803 0.3050 0.050 Uiso 1 1 calc R U
C54 C 0.2324(3) 0.4681(3) 0.3718(3) 0.0358(14) Uani 1 1 d . .
H54 H 0.1968 0.4732 0.3989 0.043 Uiso 1 1 calc R U
C55 C 0.3587(3) 0.3772(3) 0.4746(2) 0.0217(11) Uani 1 1 d . .
C56 C 0.3338(3) 0.3237(3) 0.4463(2) 0.0293(12) Uani 1 1 d . .
H56 H 0.3011 0.3292 0.4172 0.035 Uiso 1 1 calc R U
C57 C 0.3565(3) 0.2622(3) 0.4605(3) 0.0339(14) Uani 1 1 d . .
H57 H 0.3384 0.2258 0.4414 0.041 Uiso 1 1 calc R U
C58 C 0.4049(2) 0.2538(2) 0.5019(3) 0.0317(10) Uani 1 1 d . .
H58 H 0.4208 0.2117 0.5109 0.038 Uiso 1 1 calc R U
C59 C 0.4305(3) 0.3069(3) 0.5304(2) 0.0334(14) Uani 1 1 d . .
H59 H 0.4637 0.3012 0.5592 0.040 Uiso 1 1 calc R U
C60 C 0.4074(3) 0.3677(3) 0.5169(2) 0.0275(12) Uani 1 1 d . .
H60 H 0.4249 0.4039 0.5366 0.033 Uiso 1 1 calc R U
C61 C 0.1596(2) 0.3774(2) 0.5063(3) 0.0221(11) Uani 1 1 d . .
C62 C 0.1147(3) 0.3720(3) 0.4610(2) 0.0325(13) Uani 1 1 d . .
H62 H 0.1025 0.4092 0.4403 0.039 Uiso 1 1 calc R U
C63 C 0.0880(3) 0.3125(3) 0.4463(2) 0.0346(14) Uani 1 1 d . .
H63 H 0.0565 0.3090 0.4161 0.042 Uiso 1 1 calc R U
C64 C 0.1067(3) 0.2583(3) 0.4752(3) 0.0337(14) Uani 1 1 d . .
H64 H 0.0877 0.2177 0.4652 0.040 Uiso 1 1 calc R U
C65 C 0.1528(3) 0.2624(3) 0.5186(3) 0.0365(15) Uani 1 1 d . .
H65 H 0.1666 0.2245 0.5377 0.044 Uiso 1 1 calc R U
C66 C 0.1794(3) 0.3216(3) 0.5347(3) 0.0311(13) Uani 1 1 d . .
H66 H 0.2110 0.3243 0.5649 0.037 Uiso 1 1 calc R U
C67 C 0.2097(3) 0.4498(3) 0.6013(2) 0.0215(10) Uani 1 1 d . .
C68 C 0.2769(3) 0.4392(3) 0.6214(3) 0.0330(15) Uani 1 1 d . .
H68 H 0.3147 0.4328 0.5963 0.040 Uiso 1 1 calc R U
C69 C 0.2895(4) 0.4377(4) 0.6774(3) 0.0425(16) Uani 1 1 d . .
H69 H 0.3354 0.4293 0.6909 0.051 Uiso 1 1 calc R U
C70 C 0.2350(4) 0.4484(4) 0.7139(3) 0.0392(16) Uani 1 1 d . .
H70 H 0.2440 0.4480 0.7524 0.047 Uiso 1 1 calc R U
C71 C 0.1685(4) 0.4594(3) 0.6953(2) 0.0394(16) Uani 1 1 d . .
H71 H 0.1314 0.4668 0.7207 0.047 Uiso 1 1 calc R U
C72 C 0.1553(3) 0.4597(3) 0.6383(2) 0.0315(13) Uani 1 1 d . .
H72 H 0.1089 0.4666 0.6250 0.038 Uiso 1 1 calc R U
C73 C 0.1254(2) 0.5121(3) 0.51928(19) 0.0174(10) Uani 1 1 d . .
C74 C 0.0544(3) 0.4959(3) 0.5217(2) 0.0252(11) Uani 1 1 d . .
H74 H 0.0412 0.4521 0.5263 0.030 Uiso 1 1 calc R U
C75 C 0.0032(3) 0.5424(3) 0.5174(2) 0.0293(13) Uani 1 1 d . .
H75 H -0.0450 0.5307 0.5186 0.035 Uiso 1 1 calc R U
C76 C 0.0223(3) 0.6059(3) 0.5115(2) 0.0320(14) Uani 1 1 d . .
H76 H -0.0129 0.6380 0.5076 0.038 Uiso 1 1 calc R U
C77 C 0.0930(3) 0.6236(3) 0.5110(2) 0.0313(15) Uani 1 1 d . .
H77 H 0.1058 0.6677 0.5088 0.038 Uiso 1 1 calc R U
C78 C 0.1438(3) 0.5769(3) 0.5140(2) 0.0259(12) Uani 1 1 d . .
H78 H 0.1919 0.5888 0.5123 0.031 Uiso 1 1 calc R U
P5 P 0.02818(7) 0.31930(7) 0.77377(5) 0.0201(3) Uani 1 1 d . .
P6 P 0.13348(7) 0.21475(7) 0.76999(6) 0.0223(3) Uani 1 1 d . .
N9 N 0.1023(2) 0.2854(2) 0.77022(19) 0.0241(9) Uani 1 1 d . .
C79 C -0.0403(3) 0.2709(3) 0.8030(2) 0.0245(11) Uani 1 1 d . .
C80 C -0.0905(3) 0.2403(3) 0.7711(3) 0.0335(14) Uani 1 1 d . .
H80 H -0.0913 0.2466 0.7322 0.040 Uiso 1 1 calc R U
C81 C -0.1395(4) 0.2004(3) 0.7960(3) 0.0459(18) Uani 1 1 d . .
H81 H -0.1737 0.1791 0.7740 0.055 Uiso 1 1 calc R U
C82 C -0.1392(4) 0.1913(3) 0.8515(4) 0.052(2) Uani 1 1 d . .
H82 H -0.1728 0.1633 0.8679 0.062 Uiso 1 1 calc R U
C83 C -0.0907(4) 0.2221(4) 0.8843(3) 0.053(2) Uani 1 1 d . .
H83 H -0.0916 0.2162 0.9231 0.064 Uiso 1 1 calc R U
C84 C -0.0404(3) 0.2620(3) 0.8604(2) 0.0357(14) Uani 1 1 d . .
H84 H -0.0064 0.2830 0.8828 0.043 Uiso 1 1 calc R U
C85 C 0.0336(3) 0.3898(3) 0.81684(19) 0.0212(10) Uani 1 1 d . .
C86 C -0.0275(3) 0.4160(3) 0.8394(2) 0.0295(13) Uani 1 1 d . .
H86 H -0.0717 0.3962 0.8328 0.035 Uiso 1 1 calc R U
C87 C -0.0232(3) 0.4714(3) 0.8716(2) 0.0367(15) Uani 1 1 d . .
H87 H -0.0644 0.4891 0.8876 0.044 Uiso 1 1 calc R U
C88 C 0.0405(3) 0.5007(3) 0.8803(2) 0.0343(14) Uani 1 1 d . .
H88 H 0.0428 0.5390 0.9018 0.041 Uiso 1 1 calc R U
C89 C 0.1008(3) 0.4753(3) 0.8583(2) 0.0304(13) Uani 1 1 d . .
H89 H 0.1447 0.4957 0.8648 0.036 Uiso 1 1 calc R U
C90 C 0.0978(3) 0.4195(3) 0.8264(2) 0.0256(11) Uani 1 1 d . .
H90 H 0.1395 0.4019 0.8112 0.031 Uiso 1 1 calc R U
C91 C 0.0006(3) 0.3445(3) 0.7061(2) 0.0205(10) Uani 1 1 d . .
C92 C -0.0523(3) 0.3907(3) 0.6998(2) 0.0277(12) Uani 1 1 d . .
H92 H -0.0736 0.4097 0.7313 0.033 Uiso 1 1 calc R U
C93 C -0.0734(3) 0.4087(3) 0.6471(2) 0.0322(13) Uani 1 1 d . .
H93 H -0.1089 0.4404 0.6427 0.039 Uiso 1 1 calc R U
C94 C -0.0434(3) 0.3813(3) 0.6013(2) 0.0296(13) Uani 1 1 d . .
H94 H -0.0589 0.3934 0.5656 0.035 Uiso 1 1 calc R U
C95 C 0.0093(3) 0.3361(3) 0.6072(2) 0.0306(13) Uani 1 1 d . .
H95 H 0.0303 0.3175 0.5754 0.037 Uiso 1 1 calc R U
C96 C 0.0316(3) 0.3179(3) 0.6596(2) 0.0266(12) Uani 1 1 d . .
H96 H 0.0683 0.2872 0.6635 0.032 Uiso 1 1 calc R U
C97 C 0.1912(3) 0.2059(3) 0.7119(2) 0.0245(11) Uani 1 1 d . .
C98 C 0.2255(3) 0.2600(3) 0.6911(3) 0.0314(13) Uani 1 1 d . .
H98 H 0.2163 0.3012 0.7066 0.038 Uiso 1 1 calc R U
C99 C 0.2733(3) 0.2543(3) 0.6478(3) 0.0363(15) Uani 1 1 d . .
H99 H 0.2977 0.2912 0.6347 0.044 Uiso 1 1 calc R U
C100 C 0.2848(4) 0.1952(4) 0.6245(3) 0.0419(17) Uani 1 1 d . .
H100 H 0.3164 0.1917 0.5942 0.050 Uiso 1 1 calc R U
C101 C 0.2523(4) 0.1417(5) 0.6435(4) 0.045(2) Uani 1 1 d . .
H101 H 0.2612 0.1011 0.6266 0.054 Uiso 1 1 calc R U
C102 C 0.2055(3) 0.1459(3) 0.6879(3) 0.0380(15) Uani 1 1 d . .
H102 H 0.1835 0.1082 0.7018 0.046 Uiso 1 1 calc R U
C103 C 0.0703(3) 0.1510(3) 0.7664(2) 0.0245(11) Uani 1 1 d . .
C104 C 0.0385(3) 0.1359(3) 0.7160(3) 0.0349(15) Uani 1 1 d . .
H104 H 0.0530 0.1575 0.6833 0.042 Uiso 1 1 calc R U
C105 C -0.0135(3) 0.0902(3) 0.7132(3) 0.0406(16) Uani 1 1 d . .
H105 H -0.0346 0.0800 0.6788 0.049 Uiso 1 1 calc R U
C106 C -0.0350(4) 0.0593(3) 0.7604(3) 0.0453(18) Uani 1 1 d . .
H106 H -0.0709 0.0276 0.7582 0.054 Uiso 1 1 calc R U
C107 C -0.0053(4) 0.0736(4) 0.8106(3) 0.0476(18) Uani 1 1 d . .
H107 H -0.0213 0.0528 0.8432 0.057 Uiso 1 1 calc R U
C108 C 0.0484(3) 0.1189(3) 0.8132(3) 0.0349(14) Uani 1 1 d . .
H108 H 0.0703 0.1279 0.8476 0.042 Uiso 1 1 calc R U
C109 C 0.1855(3) 0.2029(3) 0.8309(2) 0.0231(11) Uani 1 1 d . .
C110 C 0.2314(3) 0.1507(3) 0.8352(2) 0.0305(13) Uani 1 1 d . .
H110 H 0.2342 0.1198 0.8064 0.037 Uiso 1 1 calc R U
C111 C 0.2728(3) 0.1445(3) 0.8821(3) 0.0308(13) Uani 1 1 d . .
H111 H 0.3048 0.1096 0.8851 0.037 Uiso 1 1 calc R U
C112 C 0.2678(3) 0.1890(3) 0.9242(3) 0.0295(14) Uani 1 1 d . .
H112 H 0.2967 0.1845 0.9559 0.035 Uiso 1 1 calc R U
C113 C 0.2216(3) 0.2394(3) 0.9209(2) 0.0300(13) Uani 1 1 d . .
H113 H 0.2178 0.2692 0.9506 0.036 Uiso 1 1 calc R U
C114 C 0.1803(3) 0.2470(3) 0.8740(2) 0.0241(11) Uani 1 1 d . .
H114 H 0.1486 0.2822 0.8714 0.029 Uiso 1 1 calc R U

loop_
_atom_site_aniso_label
_atom_site_aniso_U_11
_atom_site_aniso_U_22
_atom_site_aniso_U_33
_atom_site_aniso_U_23
_atom_site_aniso_U_13
_atom_site_aniso_U_12
Bi1 0.02585(8) 0.02301(8) 0.01922(7) -0.00013(12) 0.00544(12) -0.00159(7)
N1 0.040(3) 0.037(3) 0.033(3) -0.002(2) 0.004(2) -0.001(2)
N2 0.030(3) 0.033(3) 0.038(3) -0.003(2) 0.007(2) -0.001(2)
N3 0.040(3) 0.052(4) 0.035(3) 0.005(2) 0.005(2) 0.000(3)
N4 0.034(3) 0.040(3) 0.033(3) 0.003(2) 0.000(2) 0.000(2)
N5 0.048(3) 0.031(3) 0.051(3) 0.003(3) 0.002(4) 0.000(2)
N6 0.042(3) 0.037(3) 0.029(2) -0.005(2) 0.009(2) -0.001(2)
P1 0.0211(6) 0.0204(7) 0.0180(5) -0.0014(5) 0.0014(5) 0.0009(5)
P2 0.0195(6) 0.0211(7) 0.0199(6) -0.0001(5) 0.0004(5) -0.0002(5)
N7 0.022(2) 0.023(3) 0.026(2) 0.0013(19) 0.0006(18) -0.0003(19)
C1 0.029(3) 0.029(3) 0.031(3) -0.001(3) 0.002(2) 0.000(2)
C2 0.028(3) 0.028(3) 0.024(2) 0.005(2) 0.008(2) 0.004(2)
C3 0.036(3) 0.045(4) 0.032(4) -0.008(3) 0.002(3) -0.005(3)
C4 0.032(3) 0.027(3) 0.028(3) 0.001(2) 0.001(2) 0.000(2)
C5 0.042(3) 0.034(3) 0.041(3) 0.007(4) 0.004(5) 0.005(2)
C6 0.040(3) 0.029(3) 0.024(2) -0.001(2) 0.008(2) 0.000(3)
C7 0.027(3) 0.018(3) 0.023(2) 0.000(2) 0.008(2) -0.006(2)
C8 0.023(3) 0.047(4) 0.021(2) -0.006(2) 0.003(2) -0.012(3)
C9 0.034(3) 0.065(5) 0.024(3) -0.013(3) 0.003(3) -0.020(3)
C10 0.050(4) 0.040(4) 0.035(3) -0.016(3) 0.020(3) -0.023(3)
C11 0.046(4) 0.031(4) 0.049(4) -0.005(3) 0.028(3) -0.002(3)
C12 0.036(3) 0.025(3) 0.036(3) 0.003(3) 0.014(3) 0.007(3)
C13 0.026(3) 0.023(3) 0.016(2) -0.003(2) 0.0015(19) 0.002(2)
C14 0.031(3) 0.025(3) 0.018(2) -0.002(2) 0.002(2) 0.001(2)
C15 0.039(3) 0.026(3) 0.026(3) -0.003(2) 0.012(2) -0.006(3)
C16 0.053(4) 0.023(3) 0.026(3) 0.003(2) 0.009(3) 0.005(3)
C17 0.040(3) 0.034(4) 0.024(2) 0.004(3) 0.000(2) 0.012(3)
C18 0.028(3) 0.030(3) 0.020(2) -0.001(2) -0.003(2) 0.004(2)
C19 0.022(3) 0.018(3) 0.036(3) -0.004(2) -0.006(2) 0.002(2)
C20 0.031(3) 0.026(3) 0.033(3) -0.008(2) -0.004(2) 0.006(2)
C21 0.048(4) 0.029(4) 0.044(4) -0.016(3) -0.017(3) 0.010(3)
C22 0.048(4) 0.027(4) 0.059(4) -0.010(3) -0.023(3) 0.004(3)
C23 0.030(3) 0.026(4) 0.066(5) 0.003(3) -0.016(3) -0.005(3)
C24 0.026(3) 0.028(3) 0.042(3) 0.001(3) -0.003(2) -0.001(2)
C25 0.020(2) 0.029(3) 0.021(2) -0.001(2) -0.0003(19) 0.005(2)
C26 0.034(3) 0.032(4) 0.031(3) 0.000(3) -0.004(2) 0.006(3)
C27 0.040(4) 0.056(6) 0.027(3) 0.008(3) -0.004(3) 0.013(4)
C28 0.029(3) 0.067(5) 0.023(3) -0.012(3) -0.006(2) 0.012(3)
C29 0.026(3) 0.044(4) 0.031(3) -0.019(3) -0.005(3) 0.002(3)
C30 0.027(3) 0.032(3) 0.027(3) -0.004(2) 0.004(2) 0.001(2)
C31 0.022(2) 0.020(3) 0.023(2) 0.004(2) -0.001(2) -0.002(2)
C32 0.027(3) 0.027(3) 0.027(3) 0.003(2) 0.005(2) 0.002(2)
C33 0.033(3) 0.022(3) 0.038(3) 0.000(2) -0.004(3) -0.006(2)
C34 0.031(3) 0.031(3) 0.035(3) 0.004(3) 0.002(2) -0.010(2)
C35 0.031(3) 0.038(4) 0.026(3) 0.009(3) 0.004(2) -0.006(3)
C36 0.033(3) 0.037(4) 0.023(3) -0.001(3) 0.001(2) -0.007(3)
C37 0.017(2) 0.027(3) 0.024(2) -0.007(2) 0.0010(19) -0.004(2)
C38 0.025(3) 0.037(4) 0.022(2) -0.007(2) 0.000(2) -0.008(2)
C39 0.029(3) 0.058(6) 0.026(3) -0.007(3) 0.006(2) -0.016(3)
C40 0.027(3) 0.062(5) 0.040(3) -0.033(3) 0.007(3) -0.013(3)
C41 0.028(3) 0.040(4) 0.057(4) -0.021(3) -0.001(3) 0.003(3)
C42 0.023(3) 0.033(4) 0.044(3) -0.005(3) 0.006(3) 0.004(2)
P3 0.0148(6) 0.0204(7) 0.0174(5) -0.0026(5) -0.0017(5) 0.0020(5)
P4 0.0163(6) 0.0177(7) 0.0176(5) 0.0008(5) -0.0012(5) -0.0014(4)
N8 0.0168(14) 0.0226(19) 0.028(2) -0.003(3) 0.005(2) -0.0010(14)
C43 0.016(2) 0.025(3) 0.013(2) -0.0005(18) 0.0016(17) -0.0027(18)
C44 0.023(3) 0.027(3) 0.020(2) -0.001(2) 0.003(2) -0.003(2)
C45 0.033(3) 0.034(4) 0.032(3) 0.007(3) -0.002(2) -0.009(3)
C46 0.034(3) 0.046(4) 0.035(3) 0.014(3) -0.005(3) -0.020(3)
C47 0.016(3) 0.069(5) 0.035(3) 0.015(3) 0.001(2) -0.008(3)
C48 0.020(3) 0.037(4) 0.024(3) 0.001(2) 0.004(2) 0.002(2)
C49 0.035(3) 0.020(3) 0.018(2) 0.000(2) -0.010(2) 0.003(2)
C50 0.041(4) 0.076(6) 0.019(3) -0.011(3) -0.006(3) 0.026(3)
C51 0.064(5) 0.081(6) 0.020(3) -0.010(3) -0.001(3) 0.032(4)
C52 0.083(6) 0.043(5) 0.027(3) 0.000(3) -0.026(4) -0.005(4)
C53 0.039(4) 0.051(5) 0.037(3) 0.014(3) -0.018(3) -0.008(3)
C54 0.030(3) 0.044(4) 0.034(3) 0.011(3) -0.010(3) -0.011(3)
C55 0.022(2) 0.023(3) 0.020(2) -0.001(2) -0.0003(19) 0.003(2)
C56 0.025(3) 0.028(3) 0.035(3) -0.006(2) -0.007(2) 0.002(2)
C57 0.037(3) 0.024(3) 0.041(3) -0.009(3) -0.008(3) 0.001(2)
C58 0.032(2) 0.023(3) 0.040(3) 0.002(4) -0.005(4) 0.0048(18)
C59 0.039(3) 0.028(4) 0.033(3) 0.003(3) -0.009(3) 0.010(3)
C60 0.034(3) 0.025(3) 0.023(2) -0.002(2) -0.009(2) 0.004(2)
C61 0.021(2) 0.020(2) 0.026(3) 0.000(2) 0.001(2) -0.0017(16)
C62 0.044(3) 0.027(3) 0.026(3) 0.001(2) -0.009(3) -0.011(3)
C63 0.043(3) 0.033(4) 0.028(3) -0.007(3) -0.006(3) -0.012(3)
C64 0.033(3) 0.024(3) 0.043(3) -0.010(3) 0.008(3) -0.004(3)
C65 0.035(3) 0.018(3) 0.057(4) 0.000(3) -0.010(3) 0.002(2)
C66 0.031(3) 0.021(3) 0.042(3) 0.002(2) -0.011(3) 0.001(2)
C67 0.024(3) 0.019(3) 0.021(2) 0.003(2) -0.005(2) -0.001(2)
C68 0.030(3) 0.038(4) 0.031(3) 0.006(3) -0.007(2) 0.000(3)
C69 0.042(4) 0.053(5) 0.032(3) 0.002(3) -0.019(3) 0.006(3)
C70 0.063(5) 0.034(4) 0.021(3) 0.002(3) -0.009(3) -0.008(3)
C71 0.045(4) 0.050(5) 0.023(3) 0.005(3) -0.002(3) 0.000(3)
C72 0.034(3) 0.040(4) 0.020(2) 0.005(2) -0.006(2) -0.001(3)
C73 0.016(2) 0.021(3) 0.0146(19) 0.0010(17) 0.0006(17) -0.0014(18)
C74 0.020(2) 0.031(3) 0.025(2) 0.004(2) 0.002(2) -0.001(2)
C75 0.015(2) 0.041(4) 0.032(3) 0.000(2) 0.0007(19) 0.003(2)
C76 0.024(2) 0.040(4) 0.032(4) -0.005(2) 0.000(2) 0.012(2)
C77 0.026(3) 0.023(3) 0.045(4) -0.003(3) 0.004(2) 0.005(2)
C78 0.020(2) 0.025(3) 0.033(3) 0.000(2) 0.0031(19) 0.001(2)
P5 0.0210(6) 0.0225(7) 0.0168(5) 0.0002(5) -0.0010(5) 0.0042(5)
P6 0.0228(6) 0.0233(8) 0.0209(6) -0.0020(5) -0.0035(5) 0.0060(5)
N9 0.020(2) 0.026(3) 0.026(2) -0.0041(19) -0.0035(18) 0.0068(18)
C79 0.023(3) 0.023(3) 0.027(3) 0.007(2) 0.001(2) 0.009(2)
C80 0.029(3) 0.020(3) 0.052(4) 0.002(3) 0.004(3) -0.002(2)
C81 0.034(4) 0.027(4) 0.077(5) 0.002(3) 0.011(4) -0.001(3)
C82 0.050(4) 0.028(4) 0.078(6) 0.018(4) 0.027(4) 0.004(3)
C83 0.056(5) 0.049(5) 0.055(4) 0.030(4) 0.031(4) 0.028(4)
C84 0.043(3) 0.033(4) 0.032(3) 0.010(3) 0.009(3) 0.013(3)
C85 0.027(3) 0.023(3) 0.014(2) 0.0034(19) -0.0019(19) 0.005(2)
C86 0.028(3) 0.036(4) 0.025(3) -0.006(2) -0.003(2) 0.008(3)
C87 0.041(3) 0.040(4) 0.029(3) -0.010(3) -0.001(3) 0.017(3)
C88 0.052(4) 0.026(3) 0.025(3) -0.004(2) -0.005(3) 0.007(3)
C89 0.039(3) 0.028(3) 0.024(3) 0.000(2) -0.007(2) 0.000(3)
C90 0.032(3) 0.027(3) 0.018(2) 0.002(2) -0.002(2) 0.004(2)
C91 0.022(3) 0.024(3) 0.016(2) 0.002(2) -0.0050(19) 0.001(2)
C92 0.031(3) 0.026(3) 0.026(3) 0.001(2) -0.009(2) 0.007(2)
C93 0.035(3) 0.025(3) 0.037(3) 0.007(2) -0.018(3) 0.001(2)
C94 0.033(3) 0.033(3) 0.023(2) 0.010(2) -0.010(2) -0.014(2)
C95 0.028(3) 0.044(4) 0.019(2) 0.000(2) 0.001(2) -0.009(3)
C96 0.020(3) 0.035(3) 0.025(2) -0.001(2) -0.002(2) 0.001(2)
C97 0.023(3) 0.027(3) 0.024(2) -0.004(2) -0.007(2) 0.009(2)
C98 0.032(3) 0.033(4) 0.029(3) 0.005(3) 0.000(2) 0.009(2)
C99 0.035(4) 0.040(4) 0.034(3) 0.011(3) 0.005(3) 0.012(3)
C100 0.037(3) 0.056(5) 0.032(3) 0.002(3) 0.008(3) 0.023(3)
C101 0.041(5) 0.038(5) 0.055(5) -0.017(4) 0.006(3) 0.010(3)
C102 0.038(4) 0.029(4) 0.047(4) -0.008(3) 0.006(3) 0.007(3)
C103 0.024(3) 0.023(3) 0.027(3) -0.003(2) -0.003(2) 0.004(2)
C104 0.032(3) 0.045(4) 0.028(3) -0.012(3) -0.001(3) 0.000(3)
C105 0.038(4) 0.042(4) 0.042(4) -0.015(3) -0.007(3) -0.002(3)
C106 0.048(4) 0.027(4) 0.061(5) 0.002(3) -0.016(3) -0.011(3)
C107 0.051(4) 0.042(5) 0.050(4) 0.015(3) -0.014(3) -0.014(3)
C108 0.040(3) 0.031(4) 0.034(3) 0.005(3) -0.011(3) -0.002(3)
C109 0.017(2) 0.024(3) 0.029(3) 0.002(2) -0.004(2) 0.002(2)
C110 0.035(3) 0.026(3) 0.031(3) -0.003(2) -0.005(2) 0.005(3)
C111 0.027(3) 0.025(3) 0.041(3) 0.007(3) -0.007(2) 0.008(2)
C112 0.031(3) 0.026(3) 0.031(3) 0.006(3) -0.010(3) 0.002(3)
C113 0.034(3) 0.030(3) 0.026(3) 0.000(2) -0.007(2) -0.001(3)
C114 0.025(3) 0.024(3) 0.023(2) 0.001(2) -0.005(2) 0.001(2)

loop_
_atom_type_symbol
_atom_type_description
_atom_type_scat_dispersion_real
_atom_type_scat_dispersion_imag
_atom_type_scat_source
C C 0.0033 0.0016 'International Tables Vol C Tables 4.2.6.8 and 6.1.1.4'
H H 0.0000 0.0000 'International Tables Vol C Tables 4.2.6.8 and 6.1.1.4'
N N 0.0061 0.0033 'International Tables Vol C Tables 4.2.6.8 and 6.1.1.4'
P P 0.1023 0.0942 'International Tables Vol C Tables 4.2.6.8 and 6.1.1.4'
Bi Bi -4.1077 10.2566 'International Tables Vol C Tables 4.2.6.8 and 6.1.1.4'

loop_
_geom_angle_atom_site_label_1
_geom_angle_atom_site_label_2
_geom_angle_atom_site_label_3
_geom_angle
C2 Bi1 C6 83.5(2)
C2 Bi1 C1 83.36(19)
C6 Bi1 C1 86.84(19)
C2 Bi1 C4 84.79(18)
C6 Bi1 C4 84.44(18)
C1 Bi1 C4 166.01(19)
C2 Bi1 C3 78.82(19)
C6 Bi1 C3 162.3(2)
C1 Bi1 C3 90.6(2)
C4 Bi1 C3 94.38(19)
C2 Bi1 C5 161.4(2)
C6 Bi1 C5 82.14(19)
C1 Bi1 C5 84.1(2)
C4 Bi1 C5 105.4(2)
C3 Bi1 C5 115.08(17)
N7 P1 C19 116.6(3)
N7 P1 C13 109.3(3)
C19 P1 C13 105.4(2)
N7 P1 C7 110.8(2)
C19 P1 C7 107.5(3)
C13 P1 C7 106.8(2)
N7 P2 C31 114.9(3)
N7 P2 C37 110.0(3)
C31 P2 C37 107.8(3)
N7 P2 C25 110.5(3)
C31 P2 C25 108.8(2)
C37 P2 C25 104.3(2)
P1 N7 P2 135.6(3)
N1 C1 Bi1 179.3(6)
N2 C2 Bi1 175.4(5)
N3 C3 Bi1 173.6(5)
N4 C4 Bi1 164.0(5)
N5 C5 Bi1 160.7(5)
N6 C6 Bi1 176.8(5)
C8 C7 C12 120.4(5)
C8 C7 P1 120.1(4)
C12 C7 P1 119.5(4)
C7 C8 C9 118.8(6)
C7 C8 H8 120.6
C9 C8 H8 120.6
C10 C9 C8 121.1(6)
C10 C9 H9 119.5
C8 C9 H9 119.5
C9 C10 C11 120.2(6)
C9 C10 H10 119.9
C11 C10 H10 119.9
C12 C11 C10 120.1(6)
C12 C11 H11 120.0
C10 C11 H11 120.0
C11 C12 C7 119.3(6)
C11 C12 H12 120.3
C7 C12 H12 120.3
C18 C13 C14 119.8(5)
C18 C13 P1 119.2(4)
C14 C13 P1 120.9(4)
C15 C14 C13 119.0(5)
C15 C14 H14 120.5
C13 C14 H14 120.5
C16 C15 C14 120.8(6)
C16 C15 H15 119.6
C14 C15 H15 119.6
C15 C16 C17 120.5(6)
C15 C16 H16 119.8
C17 C16 H16 119.8
C18 C17 C16 119.6(6)
C18 C17 H17 120.2
C16 C17 H17 120.2
C17 C18 C13 120.3(5)
C17 C18 H18 119.8
C13 C18 H18 119.8
C24 C19 C20 119.5(5)
C24 C19 P1 122.6(4)
C20 C19 P1 117.9(4)
C21 C20 C19 120.0(6)
C21 C20 H20 120.0
C19 C20 H20 120.0
C20 C21 C22 120.0(6)
C20 C21 H21 120.0
C22 C21 H21 120.0
C21 C22 C23 120.8(6)
C21 C22 H22 119.6
C23 C22 H22 119.6
C22 C23 C24 119.2(6)
C22 C23 H23 120.4
C24 C23 H23 120.4
C19 C24 C23 120.5(6)
C19 C24 H24 119.8
C23 C24 H24 119.8
C26 C25 C30 120.3(5)
C26 C25 P2 122.1(4)
C30 C25 P2 117.2(4)
C25 C26 C27 119.3(7)
C25 C26 H26 120.3
C27 C26 H26 120.3
C28 C27 C26 120.8(8)
C28 C27 H27 119.6
C26 C27 H27 119.6
C27 C28 C29 119.6(6)
C27 C28 H28 120.2
C29 C28 H28 120.2
C28 C29 C30 121.0(6)
C28 C29 H29 119.5
C30 C29 H29 119.5
C29 C30 C25 118.9(6)
C29 C30 H30 120.5
C25 C30 H30 120.5
C32 C31 C36 119.1(5)
C32 C31 P2 119.8(4)
C36 C31 P2 120.5(4)
C31 C32 C33 120.7(5)
C31 C32 H32 119.6
C33 C32 H32 119.6
C34 C33 C32 119.4(6)
C34 C33 H33 120.3
C32 C33 H33 120.3
C33 C34 C35 120.9(5)
C33 C34 H34 119.6
C35 C34 H34 119.6
C36 C35 C34 119.6(5)
C36 C35 H35 120.2
C34 C35 H35 120.2
C35 C36 C31 120.3(6)
C35 C36 H36 119.8
C31 C36 H36 119.8
C38 C37 C42 120.2(5)
C38 C37 P2 120.5(4)
C42 C37 P2 119.2(4)
C37 C38 C39 119.9(6)
C37 C38 H38 120.1
C39 C38 H38 120.1
C40 C39 C38 119.4(7)
C40 C39 H39 120.3
C38 C39 H39 120.3
C39 C40 C41 121.0(6)
C39 C40 H40 119.5
C41 C40 H40 119.5
C42 C41 C40 120.0(7)
C42 C41 H41 120.0
C40 C41 H41 120.0
C41 C42 C37 119.4(6)
C41 C42 H42 120.3
C37 C42 H42 120.3
N8 P3 C43 108.2(2)
N8 P3 C55 114.5(3)
C43 P3 C55 109.5(2)
N8 P3 C49 110.9(4)
C43 P3 C49 105.6(3)
C55 P3 C49 107.7(3)
N8 P4 C73 109.5(2)
N8 P4 C61 115.7(3)
C73 P4 C61 107.5(2)
N8 P4 C67 110.3(4)
C73 P4 C67 105.8(2)
C61 P4 C67 107.6(3)
P3 N8 P4 144.5(3)
C44 C43 C48 119.6(5)
C44 C43 P3 116.8(4)
C48 C43 P3 123.4(4)
C45 C44 C43 120.1(5)
C45 C44 H44 119.9
C43 C44 H44 119.9
C44 C45 C46 120.2(6)
C44 C45 H45 119.9
C46 C45 H45 119.9
C47 C46 C45 120.2(6)
C47 C46 H46 119.9
C45 C46 H46 119.9
C46 C47 C48 120.5(6)
C46 C47 H47 119.7
C48 C47 H47 119.7
C47 C48 C43 119.3(6)
C47 C48 H48 120.3
C43 C48 H48 120.3
C54 C49 C50 120.2(5)
C54 C49 P3 121.0(5)
C50 C49 P3 118.6(4)
C51 C50 C49 119.5(6)
C51 C50 H50 120.2
C49 C50 H50 120.2
C50 C51 C52 120.2(7)
C50 C51 H51 119.9
C52 C51 H51 119.9
C53 C52 C51 119.0(6)
C53 C52 H52 120.5
C51 C52 H52 120.5
C52 C53 C54 121.4(7)
C52 C53 H53 119.3
C54 C53 H53 119.3
C49 C54 C53 119.6(7)
C49 C54 H54 120.2
C53 C54 H54 120.2
C56 C55 C60 118.5(5)
C56 C55 P3 120.0(4)
C60 C55 P3 121.4(4)
C55 C56 C57 120.4(5)
C55 C56 H56 119.8
C57 C56 H56 119.8
C58 C57 C56 120.4(5)
C58 C57 H57 119.8
C56 C57 H57 119.8
C57 C58 C59 119.9(5)
C57 C58 H58 120.1
C59 C58 H58 120.1
C60 C59 C58 119.8(5)
C60 C59 H59 120.1
C58 C59 H59 120.1
C59 C60 C55 121.1(5)
C59 C60 H60 119.5
C55 C60 H60 119.5
C62 C61 C66 119.0(5)
C62 C61 P4 121.3(4)
C66 C61 P4 119.6(4)
C63 C62 C61 119.9(6)
C63 C62 H62 120.0
C61 C62 H62 120.0
C64 C63 C62 120.4(6)
C64 C63 H63 119.8
C62 C63 H63 119.8
C65 C64 C63 120.4(6)
C65 C64 H64 119.8
C63 C64 H64 119.8
C64 C65 C66 120.3(6)
C64 C65 H65 119.8
C66 C65 H65 119.8
C65 C66 C61 119.9(5)
C65 C66 H66 120.1
C61 C66 H66 120.1
C72 C67 C68 119.2(5)
C72 C67 P4 120.1(4)
C68 C67 P4 120.6(4)
C69 C68 C67 120.6(6)
C69 C68 H68 119.7
C67 C68 H68 119.7
C68 C69 C70 119.8(6)
C68 C69 H69 120.1
C70 C69 H69 120.1
C71 C70 C69 120.9(6)
C71 C70 H70 119.5
C69 C70 H70 119.5
C70 C71 C72 119.5(7)
C70 C71 H71 120.3
C72 C71 H71 120.3
C67 C72 C71 120.1(6)
C67 C72 H72 120.0
C71 C72 H72 120.0
C74 C73 C78 118.6(5)
C74 C73 P4 122.7(4)
C78 C73 P4 118.5(4)
C75 C74 C73 121.0(5)
C75 C74 H74 119.5
C73 C74 H74 119.5
C76 C75 C74 119.5(5)
C76 C75 H75 120.3
C74 C75 H75 120.3
C75 C76 C77 120.6(5)
C75 C76 H76 119.7
C77 C76 H76 119.7
C78 C77 C76 119.6(5)
C78 C77 H77 120.2
C76 C77 H77 120.2
C77 C78 C73 120.6(5)
C77 C78 H78 119.7
C73 C78 H78 119.7
N9 P5 C79 115.0(3)
N9 P5 C91 109.9(3)
C79 P5 C91 108.1(2)
N9 P5 C85 110.0(2)
C79 P5 C85 105.5(3)
C91 P5 C85 108.0(2)
N9 P6 C103 115.7(2)
N9 P6 C109 109.4(3)
C103 P6 C109 108.0(3)
N9 P6 C97 109.1(3)
C103 P6 C97 107.3(3)
C109 P6 C97 107.0(2)
P5 N9 P6 138.4(3)
C80 C79 C84 119.6(6)
C80 C79 P5 122.5(4)
C84 C79 P5 117.8(5)
C79 C80 C81 119.6(7)
C79 C80 H80 120.2
C81 C80 H80 120.2
C82 C81 C80 120.8(7)
C82 C81 H81 119.6
C80 C81 H81 119.6
C81 C82 C83 120.6(7)
C81 C82 H82 119.7
C83 C82 H82 119.7
C82 C83 C84 120.0(7)
C82 C83 H83 120.0
C84 C83 H83 120.0
C83 C84 C79 119.4(7)
C83 C84 H84 120.3
C79 C84 H84 120.3
C90 C85 C86 119.7(5)
C90 C85 P5 120.5(4)
C86 C85 P5 119.7(4)
C87 C86 C85 119.4(6)
C87 C86 H86 120.3
C85 C86 H86 120.3
C88 C87 C86 120.3(6)
C88 C87 H87 119.9
C86 C87 H87 119.9
C87 C88 C89 120.6(6)
C87 C88 H88 119.7
C89 C88 H88 119.7
C88 C89 C90 120.0(6)
C88 C89 H89 120.0
C90 C89 H89 120.0
C85 C90 C89 119.9(5)
C85 C90 H90 120.0
C89 C90 H90 120.0
C96 C91 C92 119.3(5)
C96 C91 P5 120.1(4)
C92 C91 P5 120.6(4)
C93 C92 C91 119.5(5)
C93 C92 H92 120.2
C91 C92 H92 120.2
C94 C93 C92 120.8(5)
C94 C93 H93 119.6
C92 C93 H93 119.6
C93 C94 C95 120.2(5)
C93 C94 H94 119.9
C95 C94 H94 119.9
C94 C95 C96 120.0(5)
C94 C95 H95 120.0
C96 C95 H95 120.0
C91 C96 C95 120.3(5)
C91 C96 H96 119.9
C95 C96 H96 119.9
C98 C97 C102 118.3(5)
C98 C97 P6 119.3(4)
C102 C97 P6 122.3(5)
C99 C98 C97 120.7(6)
C99 C98 H98 119.7
C97 C98 H98 119.7
C100 C99 C98 119.5(7)
C100 C99 H99 120.3
C98 C99 H99 120.3
C101 C100 C99 121.5(7)
C101 C100 H100 119.3
C99 C100 H100 119.3
C100 C101 C102 120.1(8)
C100 C101 H101 120.0
C102 C101 H101 120.0
C97 C102 C101 119.9(7)
C97 C102 H102 120.0
C101 C102 H102 120.0
C108 C103 C104 118.6(6)
C108 C103 P6 121.3(4)
C104 C103 P6 119.9(5)
C105 C104 C103 120.6(6)
C105 C104 H104 119.7
C103 C104 H104 119.7
C106 C105 C104 119.9(6)
C106 C105 H105 120.0
C104 C105 H105 120.0
C105 C106 C107 120.8(6)
C105 C106 H106 119.6
C107 C106 H106 119.6
C106 C107 C108 119.2(7)
C106 C107 H107 120.4
C108 C107 H107 120.4
C103 C108 C107 120.7(6)
C103 C108 H108 119.6
C107 C108 H108 119.6
C114 C109 C110 119.9(5)
C114 C109 P6 119.2(4)
C110 C109 P6 120.9(4)
C111 C110 C109 119.3(5)
C111 C110 H110 120.4
C109 C110 H110 120.4
C112 C111 C110 120.2(5)
C112 C111 H111 119.9
C110 C111 H111 119.9
C113 C112 C111 120.8(6)
C113 C112 H112 119.6
C111 C112 H112 119.6
C112 C113 C114 119.8(6)
C112 C113 H113 120.1
C114 C113 H113 120.1
C113 C114 C109 119.9(5)
C113 C114 H114 120.0
C109 C114 H114 120.0

loop_
_geom_bond_atom_site_label_1
_geom_bond_atom_site_label_2
_geom_bond_distance
Bi1 C2 2.342(6)
Bi1 C6 2.414(6)
Bi1 C1 2.467(6)
Bi1 C4 2.615(6)
Bi1 C3 2.688(7)
Bi1 C5 2.798(6)
N1 C1 1.139(7)
N2 C2 1.145(7)
N3 C3 1.140(8)
N4 C4 1.120(7)
N5 C5 1.101(7)
N6 C6 1.143(8)
P1 N7 1.585(5)
P1 C19 1.792(5)
P1 C13 1.797(5)
P1 C7 1.813(5)
P2 N7 1.588(5)
P2 C31 1.783(5)
P2 C37 1.785(5)
P2 C25 1.803(5)
C7 C8 1.382(7)
C7 C12 1.404(8)
C8 C9 1.390(8)
C8 H8 0.9500
C9 C10 1.366(10)
C9 H9 0.9500
C10 C11 1.385(10)
C10 H10 0.9500
C11 C12 1.381(8)
C11 H11 0.9500
C12 H12 0.9500
C13 C18 1.392(7)
C13 C14 1.395(7)
C14 C15 1.388(8)
C14 H14 0.9500
C15 C16 1.371(9)
C15 H15 0.9500
C16 C17 1.381(9)
C16 H16 0.9500
C17 C18 1.379(8)
C17 H17 0.9500
C18 H18 0.9500
C19 C24 1.380(8)
C19 C20 1.402(8)
C20 C21 1.379(8)
C20 H20 0.9500
C21 C22 1.382(10)
C21 H21 0.9500
C22 C23 1.383(10)
C22 H22 0.9500
C23 C24 1.398(8)
C23 H23 0.9500
C24 H24 0.9500
C25 C26 1.385(8)
C25 C30 1.399(8)
C26 C27 1.392(9)
C26 H26 0.9500
C27 C28 1.374(12)
C27 H27 0.9500
C28 C29 1.380(10)
C28 H28 0.9500
C29 C30 1.387(8)
C29 H29 0.9500
C30 H30 0.9500
C31 C32 1.392(8)
C31 C36 1.405(8)
C32 C33 1.394(8)
C32 H32 0.9500
C33 C34 1.385(8)
C33 H33 0.9500
C34 C35 1.393(8)
C34 H34 0.9500
C35 C36 1.388(8)
C35 H35 0.9500
C36 H36 0.9500
C37 C38 1.381(8)
C37 C42 1.414(8)
C38 C39 1.393(8)
C38 H38 0.9500
C39 C40 1.384(11)
C39 H39 0.9500
C40 C41 1.387(10)
C40 H40 0.9500
C41 C42 1.372(9)
C41 H41 0.9500
C42 H42 0.9500
P3 N8 1.577(6)
P3 C43 1.795(5)
P3 C55 1.796(6)
P3 C49 1.798(5)
P4 N8 1.578(5)
P4 C73 1.783(5)
P4 C61 1.797(5)
P4 C67 1.809(5)
C43 C44 1.391(8)
C43 C48 1.396(7)
C44 C45 1.380(8)
C44 H44 0.9500
C45 C46 1.380(8)
C45 H45 0.9500
C46 C47 1.373(10)
C46 H46 0.9500
C47 C48 1.390(9)
C47 H47 0.9500
C48 H48 0.9500
C49 C54 1.367(9)
C49 C50 1.409(9)
C50 C51 1.377(8)
C50 H50 0.9500
C51 C52 1.415(11)
C51 H51 0.9500
C52 C53 1.359(12)
C52 H52 0.9500
C53 C54 1.401(9)
C53 H53 0.9500
C54 H54 0.9500
C55 C56 1.387(8)
C55 C60 1.396(7)
C56 C57 1.391(8)
C56 H56 0.9500
C57 C58 1.373(9)
C57 H57 0.9500
C58 C59 1.390(8)
C58 H58 0.9500
C59 C60 1.376(8)
C59 H59 0.9500
C60 H60 0.9500
C61 C62 1.397(7)
C61 C66 1.398(8)
C62 C63 1.383(8)
C62 H62 0.9500
C63 C64 1.372(9)
C63 H63 0.9500
C64 C65 1.372(9)
C64 H64 0.9500
C65 C66 1.384(8)
C65 H65 0.9500
C66 H66 0.9500
C67 C72 1.387(8)
C67 C68 1.387(8)
C68 C69 1.380(9)
C68 H68 0.9500
C69 C70 1.380(10)
C69 H69 0.9500
C70 C71 1.364(10)
C70 H70 0.9500
C71 C72 1.405(8)
C71 H71 0.9500
C72 H72 0.9500
C73 C74 1.396(7)
C73 C78 1.396(7)
C74 C75 1.376(8)
C74 H74 0.9500
C75 C76 1.374(8)
C75 H75 0.9500
C76 C77 1.395(7)
C76 H76 0.9500
C77 C78 1.371(7)
C77 H77 0.9500
C78 H78 0.9500
P5 N9 1.580(4)
P5 C79 1.793(6)
P5 C91 1.798(5)
P5 C85 1.800(6)
P6 N9 1.583(5)
P6 C103 1.790(6)
P6 C109 1.795(5)
P6 C97 1.796(5)
C79 C80 1.385(8)
C79 C84 1.402(8)
C80 C81 1.386(9)
C80 H80 0.9500
C81 C82 1.358(11)
C81 H81 0.9500
C82 C83 1.376(11)
C82 H82 0.9500
C83 C84 1.392(9)
C83 H83 0.9500
C84 H84 0.9500
C85 C90 1.389(8)
C85 C86 1.396(7)
C86 C87 1.393(8)
C86 H86 0.9500
C87 C88 1.372(9)
C87 H87 0.9500
C88 C89 1.373(9)
C88 H88 0.9500
C89 C90 1.392(8)
C89 H89 0.9500
C90 H90 0.9500
C91 C96 1.388(7)
C91 C92 1.401(7)
C92 C93 1.391(7)
C92 H92 0.9500
C93 C94 1.370(8)
C93 H93 0.9500
C94 C95 1.381(8)
C94 H94 0.9500
C95 C96 1.392(7)
C95 H95 0.9500
C96 H96 0.9500
C97 C98 1.394(8)
C97 C102 1.401(8)
C98 C99 1.393(9)
C98 H98 0.9500
C99 C100 1.369(9)
C99 H99 0.9500
C100 C101 1.354(12)
C100 H100 0.9500
C101 C102 1.402(10)
C101 H101 0.9500
C102 H102 0.9500
C103 C108 1.381(8)
C103 C104 1.399(8)
C104 C105 1.373(9)
C104 H104 0.9500
C105 C106 1.372(9)
C105 H105 0.9500
C106 C107 1.376(9)
C106 H106 0.9500
C107 C108 1.392(9)
C107 H107 0.9500
C108 H108 0.9500
C109 C114 1.392(7)
C109 C110 1.394(8)
C110 C111 1.391(8)
C110 H110 0.9500
C111 C112 1.379(9)
C111 H111 0.9500
C112 C113 1.370(9)
C112 H112 0.9500
C113 C114 1.392(7)
C113 H113 0.9500
C114 H114 0.9500

loop_
_geom_torsion_atom_site_label_1
_geom_torsion_atom_site_label_2
_geom_torsion_atom_site_label_3
_geom_torsion_atom_site_label_4
_geom_torsion
C19 P1 N7 P2 -32.7(5)
C13 P1 N7 P2 -152.0(4)
C7 P1 N7 P2 90.7(5)
C31 P2 N7 P1 -0.2(5)
C37 P2 N7 P1 121.6(4)
C25 P2 N7 P1 -123.7(4)
N7 P1 C7 C8 -9.3(5)
C19 P1 C7 C8 119.2(5)
C13 P1 C7 C8 -128.2(5)
N7 P1 C7 C12 169.8(5)
C19 P1 C7 C12 -61.7(5)
C13 P1 C7 C12 51.0(5)
C12 C7 C8 C9 0.0(9)
P1 C7 C8 C9 179.2(5)
C7 C8 C9 C10 -1.0(9)
C8 C9 C10 C11 0.3(10)
C9 C10 C11 C12 1.6(10)
C10 C11 C12 C7 -2.6(10)
C8 C7 C12 C11 1.8(9)
P1 C7 C12 C11 -177.4(5)
N7 P1 C13 C18 162.2(4)
C19 P1 C13 C18 36.2(5)
C7 P1 C13 C18 -77.9(5)
N7 P1 C13 C14 -20.8(5)
C19 P1 C13 C14 -146.8(4)
C7 P1 C13 C14 99.1(4)
C18 C13 C14 C15 1.1(8)
P1 C13 C14 C15 -175.8(4)
C13 C14 C15 C16 0.2(8)
C14 C15 C16 C17 -1.6(9)
C15 C16 C17 C18 1.8(9)
C16 C17 C18 C13 -0.4(8)
C14 C13 C18 C17 -1.0(8)
P1 C13 C18 C17 176.0(4)
N7 P1 C19 C24 104.5(5)
C13 P1 C19 C24 -134.2(5)
C7 P1 C19 C24 -20.6(6)
N7 P1 C19 C20 -74.5(5)
C13 P1 C19 C20 46.9(5)
C7 P1 C19 C20 160.5(4)
C24 C19 C20 C21 0.5(9)
P1 C19 C20 C21 179.5(5)
C19 C20 C21 C22 -2.1(9)
C20 C21 C22 C23 1.6(10)
C21 C22 C23 C24 0.5(10)
C20 C19 C24 C23 1.6(9)
P1 C19 C24 C23 -177.3(5)
C22 C23 C24 C19 -2.1(9)
N7 P2 C25 C26 153.1(4)
C31 P2 C25 C26 26.1(5)
C37 P2 C25 C26 -88.7(5)
N7 P2 C25 C30 -33.8(5)
C31 P2 C25 C30 -160.8(4)
C37 P2 C25 C30 84.5(4)
C30 C25 C26 C27 -0.8(8)
P2 C25 C26 C27 172.2(5)
C25 C26 C27 C28 0.4(10)
C26 C27 C28 C29 -0.7(10)
C27 C28 C29 C30 1.4(10)
C28 C29 C30 C25 -1.7(9)
C26 C25 C30 C29 1.4(8)
P2 C25 C30 C29 -171.8(4)
N7 P2 C31 C32 93.0(5)
C37 P2 C31 C32 -30.0(5)
C25 P2 C31 C32 -142.5(4)
N7 P2 C31 C36 -78.0(5)
C37 P2 C31 C36 158.9(5)
C25 P2 C31 C36 46.4(5)
C36 C31 C32 C33 0.2(9)
P2 C31 C32 C33 -171.0(5)
C31 C32 C33 C34 -0.6(9)
C32 C33 C34 C35 0.0(10)
C33 C34 C35 C36 1.0(10)
C34 C35 C36 C31 -1.4(9)
C32 C31 C36 C35 0.8(9)
P2 C31 C36 C35 171.9(5)
N7 P2 C37 C38 -12.3(5)
C31 P2 C37 C38 113.6(4)
C25 P2 C37 C38 -130.9(4)
N7 P2 C37 C42 165.3(4)
C31 P2 C37 C42 -68.8(5)
C25 P2 C37 C42 46.7(5)
C42 C37 C38 C39 -1.4(8)
P2 C37 C38 C39 176.2(4)
C37 C38 C39 C40 0.0(9)
C38 C39 C40 C41 1.3(10)
C39 C40 C41 C42 -1.1(10)
C40 C41 C42 C37 -0.3(9)
C38 C37 C42 C41 1.6(9)
P2 C37 C42 C41 -176.0(5)
C43 P3 N8 P4 -159.0(8)
C55 P3 N8 P4 -36.5(10)
C49 P3 N8 P4 85.7(9)
C73 P4 N8 P3 -138.7(8)
C61 P4 N8 P3 -17.0(10)
C67 P4 N8 P3 105.3(9)
N8 P3 C43 C44 -36.0(5)
C55 P3 C43 C44 -161.4(4)
C49 P3 C43 C44 82.8(4)
N8 P3 C43 C48 149.2(5)
C55 P3 C43 C48 23.8(5)
C49 P3 C43 C48 -92.0(5)
C48 C43 C44 C45 -2.7(7)
P3 C43 C44 C45 -177.8(4)
C43 C44 C45 C46 0.9(8)
C44 C45 C46 C47 0.6(9)
C45 C46 C47 C48 -0.1(9)
C46 C47 C48 C43 -1.7(9)
C44 C43 C48 C47 3.2(8)
P3 C43 C48 C47 177.8(4)
N8 P3 C49 C54 -6.8(6)
C43 P3 C49 C54 -123.8(5)
C55 P3 C49 C54 119.3(5)
N8 P3 C49 C50 167.6(5)
C43 P3 C49 C50 50.6(6)
C55 P3 C49 C50 -66.3(6)
C54 C49 C50 C51 -1.1(11)
P3 C49 C50 C51 -175.6(6)
C49 C50 C51 C52 -1.4(12)
C50 C51 C52 C53 3.3(12)
C51 C52 C53 C54 -2.6(12)
C50 C49 C54 C53 1.8(10)
P3 C49 C54 C53 176.1(5)
C52 C53 C54 C49 0.1(11)
N8 P3 C55 C56 93.5(5)
C43 P3 C55 C56 -144.7(4)
C49 P3 C55 C56 -30.4(5)
N8 P3 C55 C60 -83.1(5)
C43 P3 C55 C60 38.7(5)
C49 P3 C55 C60 153.0(4)
C60 C55 C56 C57 0.7(8)
P3 C55 C56 C57 -176.0(5)
C55 C56 C57 C58 -1.3(9)
C56 C57 C58 C59 1.1(9)
C57 C58 C59 C60 -0.4(9)
C58 C59 C60 C55 -0.2(9)
C56 C55 C60 C59 0.0(8)
P3 C55 C60 C59 176.7(5)
N8 P4 C61 C62 -84.6(5)
C73 P4 C61 C62 38.1(5)
C67 P4 C61 C62 151.7(5)
N8 P4 C61 C66 94.1(5)
C73 P4 C61 C66 -143.2(4)
C67 P4 C61 C66 -29.6(5)
C66 C61 C62 C63 2.9(9)
P4 C61 C62 C63 -178.4(5)
C61 C62 C63 C64 -1.6(9)
C62 C63 C64 C65 -0.8(9)
C63 C64 C65 C66 1.9(9)
C64 C65 C66 C61 -0.5(9)
C62 C61 C66 C65 -1.9(9)
P4 C61 C66 C65 179.4(5)
N8 P4 C67 C72 150.2(5)
C73 P4 C67 C72 31.8(5)
C61 P4 C67 C72 -82.8(5)
N8 P4 C67 C68 -27.1(6)
C73 P4 C67 C68 -145.5(5)
C61 P4 C67 C68 99.8(5)
C72 C67 C68 C69 0.7(10)
P4 C67 C68 C69 178.1(6)
C67 C68 C69 C70 -1.5(11)
C68 C69 C70 C71 1.1(12)
C69 C70 C71 C72 0.2(12)
C68 C67 C72 C71 0.5(9)
P4 C67 C72 C71 -176.9(5)
C70 C71 C72 C67 -1.0(10)
N8 P4 C73 C74 153.7(5)
C61 P4 C73 C74 27.3(5)
C67 P4 C73 C74 -87.4(5)
N8 P4 C73 C78 -31.1(5)
C61 P4 C73 C78 -157.5(4)
C67 P4 C73 C78 87.8(4)
C78 C73 C74 C75 1.7(8)
P4 C73 C74 C75 177.0(4)
C73 C74 C75 C76 -0.9(8)
C74 C75 C76 C77 -1.6(8)
C75 C76 C77 C78 3.2(9)
C76 C77 C78 C73 -2.3(8)
C74 C73 C78 C77 -0.1(7)
P4 C73 C78 C77 -175.6(4)
C79 P5 N9 P6 21.1(6)
C91 P5 N9 P6 -101.2(5)
C85 P5 N9 P6 140.0(4)
C103 P6 N9 P5 7.5(6)
C109 P6 N9 P5 -114.7(5)
C97 P6 N9 P5 128.5(4)
N9 P5 C79 C80 -101.7(5)
C91 P5 C79 C80 21.6(6)
C85 P5 C79 C80 136.9(5)
N9 P5 C79 C84 75.4(5)
C91 P5 C79 C84 -161.3(4)
C85 P5 C79 C84 -46.0(5)
C84 C79 C80 C81 -1.0(9)
P5 C79 C80 C81 176.1(5)
C79 C80 C81 C82 0.4(10)
C80 C81 C82 C83 0.8(11)
C81 C82 C83 C84 -1.4(11)
C82 C83 C84 C79 0.8(10)
C80 C79 C84 C83 0.4(9)
P5 C79 C84 C83 -176.8(5)
N9 P5 C85 C90 21.3(5)
C79 P5 C85 C90 145.9(4)
C91 P5 C85 C90 -98.6(4)
N9 P5 C85 C86 -160.7(4)
C79 P5 C85 C86 -36.1(5)
C91 P5 C85 C86 79.3(5)
C90 C85 C86 C87 -0.5(8)
P5 C85 C86 C87 -178.5(4)
C85 C86 C87 C88 1.2(9)
C86 C87 C88 C89 -1.2(9)
C87 C88 C89 C90 0.6(9)
C86 C85 C90 C89 -0.1(8)
P5 C85 C90 C89 177.8(4)
C88 C89 C90 C85 0.1(8)
N9 P5 C91 C96 18.3(5)
C79 P5 C91 C96 -107.9(5)
C85 P5 C91 C96 138.4(5)
N9 P5 C91 C92 -161.9(5)
C79 P5 C91 C92 71.8(5)
C85 P5 C91 C92 -41.8(5)
C96 C91 C92 C93 0.7(8)
P5 C91 C92 C93 -179.1(4)
C91 C92 C93 C94 0.6(9)
C92 C93 C94 C95 -1.2(9)
C93 C94 C95 C96 0.6(9)
C92 C91 C96 C95 -1.4(8)
P5 C91 C96 C95 178.4(4)
C94 C95 C96 C91 0.8(9)
N9 P6 C97 C98 27.9(5)
C103 P6 C97 C98 153.9(4)
C109 P6 C97 C98 -90.4(5)
N9 P6 C97 C102 -155.0(5)
C103 P6 C97 C102 -29.0(5)
C109 P6 C97 C102 86.8(5)
C102 C97 C98 C99 -0.5(8)
P6 C97 C98 C99 176.8(5)
C97 C98 C99 C100 2.1(9)
C98 C99 C100 C101 -1.9(10)
C99 C100 C101 C102 0.2(12)
C98 C97 C102 C101 -1.2(9)
P6 C97 C102 C101 -178.4(5)
C100 C101 C102 C97 1.4(11)
N9 P6 C103 C108 -97.9(5)
C109 P6 C103 C108 25.0(6)
C97 P6 C103 C108 140.1(5)
N9 P6 C103 C104 77.6(5)
C109 P6 C103 C104 -159.5(5)
C97 P6 C103 C104 -44.4(5)
C108 C103 C104 C105 0.1(10)
P6 C103 C104 C105 -175.5(5)
C103 C104 C105 C106 0.5(10)
C104 C105 C106 C107 0.2(11)
C105 C106 C107 C108 -1.5(12)
C104 C103 C108 C107 -1.5(10)
P6 C103 C108 C107 174.1(5)
C106 C107 C108 C103 2.2(11)
N9 P6 C109 C114 13.7(5)
C103 P6 C109 C114 -112.9(5)
C97 P6 C109 C114 131.8(5)
N9 P6 C109 C110 -165.5(5)
C103 P6 C109 C110 67.9(5)
C97 P6 C109 C110 -47.4(5)
C114 C109 C110 C111 -1.8(9)
P6 C109 C110 C111 177.4(5)
C109 C110 C111 C112 1.0(9)
C110 C111 C112 C113 0.6(10)
C111 C112 C113 C114 -1.5(10)
C112 C113 C114 C109 0.7(9)
C110 C109 C114 C113 0.9(8)
P6 C109 C114 C113 -178.3(4)
